data_4032675
loop_
_publ_author_name
'Wu, Lisha'
'Meng, Yinfeng'
'Ferguson, Jamie'
'Wang, Lijie'
'Zeng, Fanlong'

_publ_section_title
;
 Palladium-Catalyzed Oxidative Annulation of ortho-Alkenylanilines and
 Allenes: an Access to Benzo[b]azepines.
;
_journal_name_full 'The Journal of organic chemistry'
_journal_paper_doi 10.1021/acs.joc.7b00012
_journal_year 2017
_chemical_formula_moiety 'C31 H27 N O2 S'
_chemical_formula_sum 'C31 H27 N O2 S'
_chemical_formula_weight 477.59
_space_group_crystal_system triclinic
_space_group_IT_number 2
_space_group_name_Hall '-P 1'
_space_group_name_H-M_alt 'P -1'
_symmetry_space_group_name_Hall '-P 1'
_symmetry_space_group_name_H-M 'P -1'
_atom_sites_solution_hydrogens geom
_audit_creation_method SHELXL-2014/7
_cell_angle_alpha 97.369(5)
_cell_angle_beta 108.277(5)
_cell_angle_gamma 92.549(6)
_cell_formula_units_Z 2
_cell_length_a 10.213(3)
_cell_length_b 10.955(4)
_cell_length_c 11.821(4)
_cell_measurement_reflns_used 2375
_cell_measurement_temperature 296(2)
_cell_measurement_theta_max 26.032
_cell_measurement_theta_min 2.424
_cell_volume 1240.4(7)
_computing_structure_refinement 'SHELXL-2014/7 (Sheldrick, 2014)'
_diffrn_ambient_temperature 296(2)
_diffrn_measured_fraction_theta_full 0.990
_diffrn_measured_fraction_theta_max 0.990
_diffrn_measurement_device_type \w
_diffrn_radiation_type MoK\a
_diffrn_radiation_wavelength 0.71073
_diffrn_reflns_av_R_equivalents 0.0207
_diffrn_reflns_av_unetI/netI 0.0424
_diffrn_reflns_Laue_measured_fraction_full 0.990
_diffrn_reflns_Laue_measured_fraction_max 0.990
_diffrn_reflns_limit_h_max 6
_diffrn_reflns_limit_h_min -12
_diffrn_reflns_limit_k_max 13
_diffrn_reflns_limit_k_min -12
_diffrn_reflns_limit_l_max 13
_diffrn_reflns_limit_l_min -14
_diffrn_reflns_number 6232
_diffrn_reflns_point_group_measured_fraction_full 0.990
_diffrn_reflns_point_group_measured_fraction_max 0.990
_diffrn_reflns_theta_full 25.097
_diffrn_reflns_theta_max 25.097
_diffrn_reflns_theta_min 1.835
_exptl_absorpt_coefficient_mu 0.160
_exptl_absorpt_correction_type multi-scan
_exptl_absorpt_process_details sadabs
_exptl_crystal_colour colorless
_exptl_crystal_density_diffrn 1.279
_exptl_crystal_description block
_exptl_crystal_F_000 504
_exptl_crystal_size_max 0.356
_exptl_crystal_size_mid 0.298
_exptl_crystal_size_min 0.143
_exptl_transmission_factor_max 0.977
_exptl_transmission_factor_min 0.945
_refine_diff_density_max 0.203
_refine_diff_density_min -0.335
_refine_diff_density_rms 0.042
_refine_ls_extinction_method none
_refine_ls_goodness_of_fit_ref 1.034
_refine_ls_hydrogen_treatment constr
_refine_ls_matrix_type full
_refine_ls_number_parameters 318
_refine_ls_number_reflns 4376
_refine_ls_number_restraints 0
_refine_ls_restrained_S_all 1.034
_refine_ls_R_factor_all 0.0555
_refine_ls_R_factor_gt 0.0424
_refine_ls_shift/su_max 0.000
_refine_ls_shift/su_mean 0.000
_refine_ls_structure_factor_coef Fsqd
_refine_ls_weighting_details 'w=1/[\s^2^(Fo^2^)+(0.0693P)^2^+0.1398P] where P=(Fo^2^+2Fc^2^)/3'
_refine_ls_weighting_scheme calc
_refine_ls_wR_factor_gt 0.1175
_refine_ls_wR_factor_ref 0.1277
_reflns_Friedel_coverage 0.000
_reflns_number_gt 3425
_reflns_number_total 4376
_reflns_threshold_expression 'I > 2\s(I)'
_cod_data_source_file jo7b00012_si_002.cif
_cod_data_source_block xb9832_0m
_cod_original_cell_volume 1240.5(7)
_cod_database_code 4032675
_shelx_shelxl_version_number 2014/7
_shelx_space_group_comment
;
The symmetry employed for this shelxl refinement is uniquely defined
by the following loop, which should always be used as a source of
symmetry information in preference to the above space-group names.
They are only intended as comments.
;
_shelx_estimated_absorpt_t_min 0.945
_shelx_estimated_absorpt_t_max 0.978

loop_
_space_group_symop_operation_xyz
'x, y, z'
'-x, -y, -z'

loop_
_atom_site_label
_atom_site_type_symbol
_atom_site_fract_x
_atom_site_fract_y
_atom_site_fract_z
_atom_site_U_iso_or_equiv
_atom_site_adp_type
_atom_site_occupancy
_atom_site_site_symmetry_order
_atom_site_calc_flag
_atom_site_refinement_flags_posn
_atom_site_refinement_flags_adp
S1 S -0.00664(5) 0.93034(5) 0.79783(5) 0.04824(18) Uani 1 1 d . .
N1 N 0.13892(16) 0.91938(14) 0.90350(14) 0.0424(4) Uani 1 1 d . .
O1 O -0.00880(15) 1.05875(14) 0.78514(14) 0.0606(4) Uani 1 1 d . .
O2 O -0.11644(15) 0.86865(16) 0.82588(15) 0.0680(5) Uani 1 1 d . .
C1 C 0.0429(3) 0.6388(2) 0.3416(2) 0.0701(7) Uani 1 1 d . .
H1A H 0.1316 0.6061 0.3612 0.105 Uiso 1 1 calc R U
H1B H 0.0359 0.6922 0.2820 0.105 Uiso 1 1 calc R U
H1C H -0.0289 0.5721 0.3103 0.105 Uiso 1 1 calc R U
C2 C 0.0272(2) 0.7115(2) 0.45378(18) 0.0493(5) Uani 1 1 d . .
C3 C -0.0423(2) 0.6585(2) 0.5221(2) 0.0544(5) Uani 1 1 d . .
H3 H -0.0822 0.5776 0.4971 0.065 Uiso 1 1 calc R U
C4 C -0.0535(2) 0.7237(2) 0.62676(19) 0.0517(5) Uani 1 1 d . .
H4 H -0.0989 0.6865 0.6721 0.062 Uiso 1 1 calc R U
C5 C 0.00390(19) 0.84521(18) 0.66303(17) 0.0429(5) Uani 1 1 d . .
C6 C 0.0718(2) 0.90016(19) 0.59582(18) 0.0468(5) Uani 1 1 d . .
H6 H 0.1098 0.9817 0.6199 0.056 Uiso 1 1 calc R U
C7 C 0.0829(2) 0.8329(2) 0.49217(19) 0.0518(5) Uani 1 1 d . .
H7 H 0.1290 0.8703 0.4473 0.062 Uiso 1 1 calc R U
C8 C 0.1750(2) 0.80036(17) 0.93594(16) 0.0431(5) Uani 1 1 d . .
C9 C 0.1040(3) 0.7445(2) 1.00220(19) 0.0569(6) Uani 1 1 d . .
H9 H 0.0323 0.7828 1.0208 0.068 Uiso 1 1 calc R U
C10 C 0.1394(3) 0.6333(2) 1.0402(2) 0.0712(7) Uani 1 1 d . .
H10 H 0.0901 0.5953 1.0822 0.085 Uiso 1 1 calc R U
C11 C 0.2483(3) 0.5785(2) 1.0156(2) 0.0717(7) Uani 1 1 d . .
H11 H 0.2742 0.5046 1.0432 0.086 Uiso 1 1 calc R U
C12 C 0.3189(3) 0.63301(19) 0.9503(2) 0.0568(6) Uani 1 1 d . .
H12 H 0.3923 0.5947 0.9349 0.068 Uiso 1 1 calc R U
C13 C 0.2838(2) 0.74473(17) 0.90619(17) 0.0426(5) Uani 1 1 d . .
C14 C 0.35975(19) 0.79386(16) 0.82978(16) 0.0375(4) Uani 1 1 d . .
C15 C 0.37499(19) 0.91049(17) 0.80682(16) 0.0399(4) Uani 1 1 d . .
H15 H 0.4250 0.9187 0.7542 0.048 Uiso 1 1 calc R U
C16 C 0.32755(19) 1.02610(16) 0.84931(16) 0.0385(4) Uani 1 1 d . .
C17 C 0.2529(2) 1.02021(17) 0.94032(17) 0.0434(5) Uani 1 1 d . .
H17A H 0.3190 1.0084 1.0166 0.052 Uiso 1 1 calc R U
H17B H 0.2150 1.0986 0.9527 0.052 Uiso 1 1 calc R U
C18 C 0.4274(2) 0.69800(16) 0.76955(16) 0.0401(4) Uani 1 1 d . .
C19 C 0.5683(2) 0.70970(18) 0.78795(19) 0.0485(5) Uani 1 1 d . .
H19 H 0.6219 0.7797 0.8358 0.058 Uiso 1 1 calc R U
C20 C 0.6308(2) 0.6185(2) 0.7360(2) 0.0603(6) Uani 1 1 d . .
H20 H 0.7258 0.6272 0.7504 0.072 Uiso 1 1 calc R U
C21 C 0.5527(3) 0.5154(2) 0.6635(2) 0.0659(7) Uani 1 1 d . .
H21 H 0.5947 0.4540 0.6293 0.079 Uiso 1 1 calc R U
C22 C 0.4126(3) 0.5038(2) 0.6421(2) 0.0677(7) Uani 1 1 d . .
H22 H 0.3593 0.4349 0.5918 0.081 Uiso 1 1 calc R U
C23 C 0.3497(2) 0.59306(19) 0.6943(2) 0.0555(6) Uani 1 1 d . .
H23 H 0.2546 0.5834 0.6793 0.067 Uiso 1 1 calc R U
C24 C 0.34757(19) 1.13185(17) 0.80698(17) 0.0422(5) Uani 1 1 d . .
C25 C 0.4203(2) 1.13931(16) 0.71496(17) 0.0411(4) Uani 1 1 d . .
C26 C 0.5622(2) 1.1394(2) 0.7454(2) 0.0533(5) Uani 1 1 d . .
H26 H 0.6142 1.1308 0.8236 0.064 Uiso 1 1 calc R U
C27 C 0.6285(2) 1.1521(2) 0.6611(2) 0.0628(6) Uani 1 1 d . .
H27 H 0.7243 1.1522 0.6831 0.075 Uiso 1 1 calc R U
C28 C 0.5530(3) 1.1646(2) 0.5447(2) 0.0586(6) Uani 1 1 d . .
H28 H 0.5975 1.1729 0.4881 0.070 Uiso 1 1 calc R U
C29 C 0.4115(2) 1.1646(2) 0.5128(2) 0.0568(6) Uani 1 1 d . .
H29 H 0.3600 1.1728 0.4343 0.068 Uiso 1 1 calc R U
C30 C 0.3457(2) 1.15244(18) 0.59733(19) 0.0505(5) Uani 1 1 d . .
H30 H 0.2499 1.1531 0.5750 0.061 Uiso 1 1 calc R U
C31 C 0.2982(3) 1.25414(19) 0.8449(2) 0.0642(6) Uani 1 1 d . .
H31A H 0.2266 1.2396 0.8795 0.096 Uiso 1 1 calc R U
H31B H 0.2625 1.2949 0.7758 0.096 Uiso 1 1 calc R U
H31C H 0.3743 1.3053 0.9035 0.096 Uiso 1 1 calc R U

loop_
_atom_site_aniso_label
_atom_site_aniso_U_11
_atom_site_aniso_U_22
_atom_site_aniso_U_33
_atom_site_aniso_U_23
_atom_site_aniso_U_13
_atom_site_aniso_U_12
S1 0.0422(3) 0.0579(3) 0.0461(3) -0.0010(2) 0.0196(2) 0.0059(2)
N1 0.0436(9) 0.0434(9) 0.0414(9) 0.0011(7) 0.0180(7) -0.0010(7)
O1 0.0631(10) 0.0582(9) 0.0601(10) 0.0023(7) 0.0198(8) 0.0204(7)
O2 0.0485(9) 0.0949(13) 0.0643(10) -0.0055(9) 0.0318(8) -0.0058(8)
C1 0.0798(17) 0.0792(17) 0.0567(15) -0.0001(12) 0.0327(13) 0.0151(13)
C2 0.0451(12) 0.0615(13) 0.0402(11) 0.0033(9) 0.0131(9) 0.0122(9)
C3 0.0550(13) 0.0504(12) 0.0561(13) -0.0023(10) 0.0201(11) 0.0004(10)
C4 0.0497(12) 0.0564(13) 0.0533(13) 0.0053(10) 0.0244(10) -0.0019(10)
C5 0.0365(10) 0.0531(12) 0.0382(11) 0.0017(9) 0.0126(8) 0.0043(8)
C6 0.0461(12) 0.0491(12) 0.0436(11) 0.0051(9) 0.0135(9) -0.0006(9)
C7 0.0499(12) 0.0641(14) 0.0455(12) 0.0118(10) 0.0199(10) 0.0049(10)
C8 0.0522(12) 0.0421(11) 0.0349(10) -0.0008(8) 0.0177(9) -0.0041(9)
C9 0.0741(16) 0.0537(13) 0.0501(13) 0.0008(10) 0.0350(12) -0.0075(11)
C10 0.106(2) 0.0585(15) 0.0634(16) 0.0105(12) 0.0497(15) -0.0117(14)
C11 0.114(2) 0.0502(14) 0.0644(16) 0.0183(11) 0.0449(16) 0.0057(13)
C12 0.0797(16) 0.0460(12) 0.0535(13) 0.0125(10) 0.0314(12) 0.0088(11)
C13 0.0527(12) 0.0386(10) 0.0346(10) 0.0021(8) 0.0132(9) -0.0009(8)
C14 0.0402(10) 0.0377(10) 0.0342(10) 0.0025(8) 0.0129(8) -0.0001(8)
C15 0.0407(11) 0.0422(11) 0.0366(10) 0.0031(8) 0.0137(8) 0.0003(8)
C16 0.0398(10) 0.0371(10) 0.0354(10) 0.0020(8) 0.0096(8) -0.0002(8)
C17 0.0504(12) 0.0382(10) 0.0390(11) -0.0014(8) 0.0142(9) -0.0015(8)
C18 0.0492(11) 0.0338(10) 0.0386(10) 0.0061(8) 0.0160(9) 0.0016(8)
C19 0.0508(12) 0.0447(11) 0.0529(12) 0.0052(9) 0.0225(10) -0.0014(9)
C20 0.0593(14) 0.0614(14) 0.0734(16) 0.0145(12) 0.0378(12) 0.0110(11)
C21 0.0882(19) 0.0511(14) 0.0734(16) 0.0067(12) 0.0465(15) 0.0192(12)
C22 0.0836(18) 0.0456(13) 0.0711(16) -0.0099(11) 0.0291(14) 0.0001(12)
C23 0.0551(13) 0.0470(12) 0.0601(14) -0.0046(10) 0.0180(11) -0.0012(10)
C24 0.0421(11) 0.0381(10) 0.0447(11) 0.0045(8) 0.0124(9) 0.0015(8)
C25 0.0447(11) 0.0323(9) 0.0459(11) 0.0066(8) 0.0142(9) 0.0000(8)
C26 0.0467(12) 0.0630(14) 0.0487(12) 0.0139(10) 0.0117(10) 0.0006(10)
C27 0.0478(13) 0.0748(16) 0.0690(16) 0.0112(12) 0.0237(12) 0.0013(11)
C28 0.0697(16) 0.0570(14) 0.0590(14) 0.0114(11) 0.0341(12) 0.0034(11)
C29 0.0674(15) 0.0572(13) 0.0472(13) 0.0153(10) 0.0168(11) 0.0096(11)
C30 0.0473(12) 0.0495(12) 0.0541(13) 0.0132(10) 0.0128(10) 0.0069(9)
C31 0.0855(18) 0.0404(12) 0.0757(16) 0.0096(11) 0.0376(14) 0.0112(11)

loop_
_atom_type_symbol
_atom_type_description
_atom_type_scat_dispersion_real
_atom_type_scat_dispersion_imag
_atom_type_scat_source
C C 0.0033 0.0016 'International Tables Vol C Tables 4.2.6.8 and 6.1.1.4'
H H 0.0000 0.0000 'International Tables Vol C Tables 4.2.6.8 and 6.1.1.4'
N N 0.0061 0.0033 'International Tables Vol C Tables 4.2.6.8 and 6.1.1.4'
O O 0.0106 0.0060 'International Tables Vol C Tables 4.2.6.8 and 6.1.1.4'
S S 0.1246 0.1234 'International Tables Vol C Tables 4.2.6.8 and 6.1.1.4'

loop_
_geom_angle_atom_site_label_1
_geom_angle_atom_site_label_2
_geom_angle_atom_site_label_3
_geom_angle
O2 S1 O1 120.12(10)
O2 S1 N1 108.31(10)
O1 S1 N1 105.61(9)
O2 S1 C5 106.73(9)
O1 S1 C5 108.76(10)
N1 S1 C5 106.61(9)
C8 N1 C17 116.93(16)
C8 N1 S1 119.66(12)
C17 N1 S1 120.82(14)
C2 C1 H1A 109.5
C2 C1 H1B 109.5
H1A C1 H1B 109.5
C2 C1 H1C 109.5
H1A C1 H1C 109.5
H1B C1 H1C 109.5
C7 C2 C3 117.84(18)
C7 C2 C1 120.8(2)
C3 C2 C1 121.4(2)
C4 C3 C2 121.5(2)
C4 C3 H3 119.3
C2 C3 H3 119.3
C3 C4 C5 119.26(19)
C3 C4 H4 120.4
C5 C4 H4 120.4
C6 C5 C4 120.26(18)
C6 C5 S1 119.47(15)
C4 C5 S1 120.26(15)
C5 C6 C7 119.52(19)
C5 C6 H6 120.2
C7 C6 H6 120.2
C2 C7 C6 121.62(19)
C2 C7 H7 119.2
C6 C7 H7 119.2
C9 C8 C13 121.1(2)
C9 C8 N1 118.47(18)
C13 C8 N1 120.34(16)
C10 C9 C8 120.5(2)
C10 C9 H9 119.7
C8 C9 H9 119.7
C9 C10 C11 119.7(2)
C9 C10 H10 120.2
C11 C10 H10 120.2
C10 C11 C12 120.2(2)
C10 C11 H11 119.9
C12 C11 H11 119.9
C11 C12 C13 122.2(2)
C11 C12 H12 118.9
C13 C12 H12 118.9
C8 C13 C12 116.20(18)
C8 C13 C14 124.79(18)
C12 C13 C14 118.99(18)
C15 C14 C13 129.39(17)
C15 C14 C18 116.22(16)
C13 C14 C18 114.39(15)
C14 C15 C16 131.97(18)
C14 C15 H15 114.0
C16 C15 H15 114.0
C24 C16 C15 121.39(17)
C24 C16 C17 122.08(17)
C15 C16 C17 116.51(16)
N1 C17 C16 113.34(15)
N1 C17 H17A 108.9
C16 C17 H17A 108.9
N1 C17 H17B 108.9
C16 C17 H17B 108.9
H17A C17 H17B 107.7
C19 C18 C23 117.77(18)
C19 C18 C14 121.30(16)
C23 C18 C14 120.92(18)
C18 C19 C20 120.96(19)
C18 C19 H19 119.5
C20 C19 H19 119.5
C21 C20 C19 120.3(2)
C21 C20 H20 119.9
C19 C20 H20 119.9
C22 C21 C20 119.5(2)
C22 C21 H21 120.3
C20 C21 H21 120.3
C21 C22 C23 120.7(2)
C21 C22 H22 119.6
C23 C22 H22 119.6
C22 C23 C18 120.8(2)
C22 C23 H23 119.6
C18 C23 H23 119.6
C16 C24 C25 122.91(17)
C16 C24 C31 124.15(18)
C25 C24 C31 112.93(17)
C26 C25 C30 118.06(19)
C26 C25 C24 121.58(18)
C30 C25 C24 120.29(18)
C25 C26 C27 121.0(2)
C25 C26 H26 119.5
C27 C26 H26 119.5
C28 C27 C26 120.2(2)
C28 C27 H27 119.9
C26 C27 H27 119.9
C29 C28 C27 119.6(2)
C29 C28 H28 120.2
C27 C28 H28 120.2
C28 C29 C30 120.1(2)
C28 C29 H29 120.0
C30 C29 H29 120.0
C29 C30 C25 121.1(2)
C29 C30 H30 119.5
C25 C30 H30 119.5
C24 C31 H31A 109.5
C24 C31 H31B 109.5
H31A C31 H31B 109.5
C24 C31 H31C 109.5
H31A C31 H31C 109.5
H31B C31 H31C 109.5

loop_
_geom_bond_atom_site_label_1
_geom_bond_atom_site_label_2
_geom_bond_distance
S1 O2 1.4309(16)
S1 O1 1.4341(17)
S1 N1 1.6354(18)
S1 C5 1.7765(19)
N1 C8 1.437(3)
N1 C17 1.486(2)
C1 C2 1.514(3)
C1 H1A 0.9600
C1 H1B 0.9600
C1 H1C 0.9600
C2 C7 1.384(3)
C2 C3 1.392(3)
C3 C4 1.386(3)
C3 H3 0.9300
C4 C5 1.387(3)
C4 H4 0.9300
C5 C6 1.381(3)
C6 C7 1.386(3)
C6 H6 0.9300
C7 H7 0.9300
C8 C9 1.397(3)
C8 C13 1.407(3)
C9 C10 1.376(3)
C9 H9 0.9300
C10 C11 1.377(4)
C10 H10 0.9300
C11 C12 1.379(3)
C11 H11 0.9300
C12 C13 1.409(3)
C12 H12 0.9300
C13 C14 1.495(3)
C14 C15 1.352(3)
C14 C18 1.506(3)
C15 C16 1.461(3)
C15 H15 0.9300
C16 C24 1.351(3)
C16 C17 1.507(3)
C17 H17A 0.9700
C17 H17B 0.9700
C18 C19 1.384(3)
C18 C23 1.398(3)
C19 C20 1.388(3)
C19 H19 0.9300
C20 C21 1.374(3)
C20 H20 0.9300
C21 C22 1.370(3)
C21 H21 0.9300
C22 C23 1.378(3)
C22 H22 0.9300
C23 H23 0.9300
C24 C25 1.505(3)
C24 C31 1.516(3)
C25 C26 1.380(3)
C25 C30 1.390(3)
C26 C27 1.386(3)
C26 H26 0.9300
C27 C28 1.378(3)
C27 H27 0.9300
C28 C29 1.374(3)
C28 H28 0.9300
C29 C30 1.385(3)
C29 H29 0.9300
C30 H30 0.9300
C31 H31A 0.9600
C31 H31B 0.9600
C31 H31C 0.9600

loop_
_geom_torsion_atom_site_label_1
_geom_torsion_atom_site_label_2
_geom_torsion_atom_site_label_3
_geom_torsion_atom_site_label_4
_geom_torsion
O2 S1 N1 C8 51.91(15)
O1 S1 N1 C8 -178.20(13)
C5 S1 N1 C8 -62.62(15)
O2 S1 N1 C17 -146.89(14)
O1 S1 N1 C17 -17.01(16)
C5 S1 N1 C17 98.58(15)
C7 C2 C3 C4 -1.3(3)
C1 C2 C3 C4 178.2(2)
C2 C3 C4 C5 1.1(3)
C3 C4 C5 C6 -0.3(3)
C3 C4 C5 S1 -179.10(16)
O2 S1 C5 C6 161.66(17)
O1 S1 C5 C6 30.71(19)
N1 S1 C5 C6 -82.74(18)
O2 S1 C5 C4 -19.5(2)
O1 S1 C5 C4 -150.47(17)
N1 S1 C5 C4 96.08(18)
C4 C5 C6 C7 -0.4(3)
S1 C5 C6 C7 178.47(16)
C3 C2 C7 C6 0.6(3)
C1 C2 C7 C6 -178.8(2)
C5 C6 C7 C2 0.2(3)
C17 N1 C8 C9 124.70(19)
S1 N1 C8 C9 -73.4(2)
C17 N1 C8 C13 -52.4(2)
S1 N1 C8 C13 109.55(18)
C13 C8 C9 C10 0.1(3)
N1 C8 C9 C10 -176.9(2)
C8 C9 C10 C11 1.9(4)
C9 C10 C11 C12 -1.8(4)
C10 C11 C12 C13 -0.2(4)
C9 C8 C13 C12 -2.1(3)
N1 C8 C13 C12 174.93(17)
C9 C8 C13 C14 176.24(18)
N1 C8 C13 C14 -6.8(3)
C11 C12 C13 C8 2.1(3)
C11 C12 C13 C14 -176.3(2)
C8 C13 C14 C15 23.2(3)
C12 C13 C14 C15 -158.6(2)
C8 C13 C14 C18 -156.21(18)
C12 C13 C14 C18 22.0(3)
C13 C14 C15 C16 1.8(3)
C18 C14 C15 C16 -178.83(18)
C14 C15 C16 C24 -175.39(19)
C14 C15 C16 C17 3.3(3)
C8 N1 C17 C16 87.9(2)
S1 N1 C17 C16 -73.80(19)
C24 C16 C17 N1 128.30(19)
C15 C16 C17 N1 -50.4(2)
C15 C14 C18 C19 58.2(2)
C13 C14 C18 C19 -122.3(2)
C15 C14 C18 C23 -122.7(2)
C13 C14 C18 C23 56.7(2)
C23 C18 C19 C20 -1.8(3)
C14 C18 C19 C20 177.34(19)
C18 C19 C20 C21 1.1(3)
C19 C20 C21 C22 0.5(4)
C20 C21 C22 C23 -1.3(4)
C21 C22 C23 C18 0.5(4)
C19 C18 C23 C22 1.0(3)
C14 C18 C23 C22 -178.1(2)
C15 C16 C24 C25 -0.5(3)
C17 C16 C24 C25 -179.21(17)
C15 C16 C24 C31 178.54(19)
C17 C16 C24 C31 -0.1(3)
C16 C24 C25 C26 -75.4(3)
C31 C24 C25 C26 105.4(2)
C16 C24 C25 C30 107.8(2)
C31 C24 C25 C30 -71.4(2)
C30 C25 C26 C27 0.0(3)
C24 C25 C26 C27 -177.0(2)
C25 C26 C27 C28 -0.2(4)
C26 C27 C28 C29 0.1(4)
C27 C28 C29 C30 0.2(3)
C28 C29 C30 C25 -0.4(3)
C26 C25 C30 C29 0.3(3)
C24 C25 C30 C29 177.30(18)
